data_7018999
loop_
_publ_author_name
'Li, Xinfa'
'Huang, Yuanbiao'
'Cao, Rong'

_publ_section_title
;
 A family of three-dimensional 3d--4f and 4d--4f heterometallic
 coordination polymers based on mixed isonicotinate and 2-sulfobenzoate
 ligands: syntheses, structures and photoluminescent properties
;
_journal_issue 20
_journal_name_full 'Dalton Transactions'
_journal_page_first 6195
_journal_paper_doi 10.1039/c2dt30268c
_journal_volume 41
_journal_year 2012
_chemical_formula_moiety 'C19 H14 Cu La N2 O10 S'
_chemical_formula_sum 'C19 H14 Cu La N2 O10 S'
_chemical_formula_weight 664.83
_chemical_name_systematic
;
?
;
_space_group_IT_number 14
_symmetry_cell_setting monoclinic
_symmetry_space_group_name_Hall '-P 2yn'
_symmetry_space_group_name_H-M 'P 1 21/n 1'
_atom_sites_solution_hydrogens geom
_atom_sites_solution_primary direct
_atom_sites_solution_secondary difmap
_audit_creation_method SHELXL-97
_cell_angle_alpha 90.00
_cell_angle_beta 101.129(5)
_cell_angle_gamma 90.00
_cell_formula_units_Z 4
_cell_length_a 9.5893(6)
_cell_length_b 13.5647(7)
_cell_length_c 17.1549(14)
_cell_measurement_reflns_used 6750
_cell_measurement_temperature 293(2)
_cell_measurement_theta_max 27.4758
_cell_measurement_theta_min 2.1644
_cell_volume 2189.5(3)
_computing_cell_refinement 'CrystalClear (Rigaku Inc., 2007)'
_computing_data_collection 'CrystalClear (Rigaku Inc., 2007)'
_computing_data_reduction 'CrystalClear (Rigaku Inc., 2007)'
_computing_molecular_graphics 'Bruker SHELXTL'
_computing_publication_material 'Bruker SHELXTL'
_computing_structure_refinement 'SHELXL-97 (Sheldrick, 1997)'
_computing_structure_solution 'SHELXS-97 (Sheldrick, 1990)'
_diffrn_ambient_temperature 293(2)
_diffrn_measured_fraction_theta_full 0.997
_diffrn_measured_fraction_theta_max 0.997
_diffrn_measurement_device_type 'CCD area detector'
_diffrn_measurement_method '\w scans'
_diffrn_radiation_monochromator graphite
_diffrn_radiation_source 'fine-focus sealed tube'
_diffrn_radiation_type MoK\a
_diffrn_radiation_wavelength 0.71073
_diffrn_reflns_av_R_equivalents 0.0400
_diffrn_reflns_av_sigmaI/netI 0.0381
_diffrn_reflns_limit_h_max 12
_diffrn_reflns_limit_h_min -12
_diffrn_reflns_limit_k_max 16
_diffrn_reflns_limit_k_min -17
_diffrn_reflns_limit_l_max 22
_diffrn_reflns_limit_l_min -21
_diffrn_reflns_number 16913
_diffrn_reflns_theta_full 27.49
_diffrn_reflns_theta_max 27.49
_diffrn_reflns_theta_min 2.27
_diffrn_standards_interval_count none
_diffrn_standards_interval_time none
_exptl_absorpt_coefficient_mu 3.052
_exptl_absorpt_correction_T_max 0.5585
_exptl_absorpt_correction_T_min 0.3139
_exptl_absorpt_correction_type multi-scan
_exptl_absorpt_process_details 'CrystalClear (Rigaku Inc., 2007)'
_exptl_crystal_colour Orange
_exptl_crystal_density_diffrn 2.017
_exptl_crystal_density_method 'not measured'
_exptl_crystal_description block-shaped
_exptl_crystal_F_000 1296
_exptl_crystal_size_max 0.80
_exptl_crystal_size_mid 0.30
_exptl_crystal_size_min 0.20
_refine_diff_density_max 1.270
_refine_diff_density_min -0.983
_refine_diff_density_rms 0.115
_refine_ls_extinction_coef 0.0050(3)
_refine_ls_extinction_expression Fc^*^=kFc[1+0.001xFc^2^\l^3^/sin(2\q)]^-1/4^
_refine_ls_extinction_method SHELXL
_refine_ls_goodness_of_fit_ref 1.003
_refine_ls_hydrogen_treatment constr
_refine_ls_matrix_type full
_refine_ls_number_parameters 308
_refine_ls_number_reflns 5029
_refine_ls_number_restraints 0
_refine_ls_restrained_S_all 1.003
_refine_ls_R_factor_all 0.0322
_refine_ls_R_factor_gt 0.0307
_refine_ls_shift/su_max 0.002
_refine_ls_shift/su_mean 0.000
_refine_ls_structure_factor_coef Fsqd
_refine_ls_weighting_details 'calc w=1/[\s^2^(Fo^2^)+(0.0360P)^2^+2.9000P] where P=(Fo^2^+2Fc^2^)/3'
_refine_ls_weighting_scheme calc
_refine_ls_wR_factor_gt 0.0755
_refine_ls_wR_factor_ref 0.0769
_reflns_number_gt 4819
_reflns_number_total 5029
_reflns_threshold_expression >2sigma(I)
_cod_data_source_file c2dt30268c.txt
_cod_data_source_block 11-La
_cod_depositor_comments
;
The following automatic conversions were performed:

'_symmetry_cell_setting' value 'Monoclinic' changed to 'monoclinic'
according to /home/saulius/struct/CIF-dictionaries/cif_core.dic
dictionary named 'cif_core.dic' version 2.4.1 from 2010-06-29.

Automatic conversion script
Id: cif_fix_values 1715 2011-07-08 13:25:40Z adriana 
;
_cod_original_sg_symbol_H-M P2(1)/n
_cod_database_code 7018999

loop_
_symmetry_equiv_pos_as_xyz
'x, y, z'
'-x+1/2, y+1/2, -z+1/2'
'-x, -y, -z'
'x-1/2, -y-1/2, z-1/2'

loop_
_atom_site_label
_atom_site_type_symbol
_atom_site_fract_x
_atom_site_fract_y
_atom_site_fract_z
_atom_site_U_iso_or_equiv
_atom_site_adp_type
_atom_site_occupancy
_atom_site_symmetry_multiplicity
_atom_site_calc_flag
_atom_site_refinement_flags
La1 La 0.716172(15) 0.963549(11) 0.501533(9) 0.01775(8) Uani 1 1 d .
Cu1 Cu 0.71253(5) 0.63571(3) 0.48222(2) 0.03791(12) Uani 1 1 d .
S1 S 0.17889(8) 0.78246(6) 0.42044(6) 0.0354(2) Uani 1 1 d .
O1 O 0.4529(2) 0.89831(14) 0.50141(13) 0.0260(5) Uani 1 1 d .
O2 O 0.6152(2) 0.78225(16) 0.52225(14) 0.0305(5) Uani 1 1 d .
O3 O 0.1609(2) 0.88890(17) 0.42462(15) 0.0358(5) Uani 1 1 d .
O4 O 0.2833(3) 0.7530(2) 0.37490(18) 0.0480(7) Uani 1 1 d .
O5 O 0.0412(3) 0.7349(2) 0.3957(2) 0.0578(9) Uani 1 1 d .
O6 O 0.6499(2) 0.96296(16) 0.63787(14) 0.0292(5) Uani 1 1 d .
O7 O 0.4417(2) 1.04136(18) 0.63550(14) 0.0343(6) Uani 1 1 d .
O8 O 0.4303(2) 0.60611(16) 0.08217(13) 0.0284(5) Uani 1 1 d .
O9 O 0.6494(3) 0.55101(19) 0.08473(15) 0.0385(6) Uani 1 1 d .
O10 O 0.7991(3) 0.8361(2) 0.40801(17) 0.0459(7) Uani 1 1 d .
H10B H 0.8882 0.8395 0.4099 0.069 Uiso 1 1 d R
H10C H 0.7556 0.8435 0.3603 0.069 Uiso 1 1 d R
N1 N 0.7061(3) 1.0991(2) 0.91109(16) 0.0309(6) Uani 1 1 d .
N2 N 0.6605(3) 0.6204(2) 0.37002(15) 0.0298(6) Uani 1 1 d .
C1 C 0.4913(3) 0.8117(2) 0.52236(18) 0.0237(6) Uani 1 1 d .
C2 C 0.3882(4) 0.7477(2) 0.5554(2) 0.0344(8) Uani 1 1 d .
C3 C 0.2459(4) 0.7371(2) 0.5189(3) 0.0378(8) Uani 1 1 d .
C4 C 0.1541(5) 0.6839(3) 0.5564(3) 0.0578(13) Uani 1 1 d .
H4A H 0.0591 0.6765 0.5323 0.069 Uiso 1 1 calc R
C5 C 0.2048(6) 0.6421(3) 0.6298(4) 0.0758(18) Uani 1 1 d .
H5A H 0.1428 0.6074 0.6552 0.091 Uiso 1 1 calc R
C6 C 0.3468(6) 0.6510(4) 0.6664(4) 0.0750(17) Uani 1 1 d .
H6A H 0.3799 0.6221 0.7157 0.090 Uiso 1 1 calc R
C7 C 0.4385(5) 0.7035(3) 0.6283(3) 0.0530(11) Uani 1 1 d .
H7A H 0.5341 0.7091 0.6518 0.064 Uiso 1 1 calc R
C8 C 0.5640(3) 1.0125(2) 0.66815(17) 0.0246(6) Uani 1 1 d .
C9 C 0.6122(3) 1.0419(2) 0.75374(18) 0.0228(6) Uani 1 1 d .
C10 C 0.6169(4) 1.1404(2) 0.77564(19) 0.0323(7) Uani 1 1 d .
H10A H 0.5873 1.1888 0.7377 0.039 Uiso 1 1 calc R
C11 C 0.6657(4) 1.1663(2) 0.85406(19) 0.0334(7) Uani 1 1 d .
H11A H 0.6707 1.2328 0.8677 0.040 Uiso 1 1 calc R
C12 C 0.6969(4) 1.0039(3) 0.8897(2) 0.0371(8) Uani 1 1 d .
H12A H 0.7213 0.9564 0.9291 0.045 Uiso 1 1 calc R
C13 C 0.6530(4) 0.9728(2) 0.8125(2) 0.0336(8) Uani 1 1 d .
H13A H 0.6510 0.9060 0.8002 0.040 Uiso 1 1 calc R
C14 C 0.5542(3) 0.5830(2) 0.11676(17) 0.0229(6) Uani 1 1 d .
C15 C 0.5900(3) 0.5966(2) 0.20583(17) 0.0236(6) Uani 1 1 d .
C16 C 0.4852(3) 0.6035(3) 0.25050(19) 0.0315(7) Uani 1 1 d .
H16A H 0.3898 0.6004 0.2262 0.038 Uiso 1 1 calc R
C17 C 0.5240(4) 0.6152(3) 0.3321(2) 0.0351(7) Uani 1 1 d .
H17A H 0.4528 0.6197 0.3618 0.042 Uiso 1 1 calc R
C18 C 0.7617(3) 0.6130(3) 0.3261(2) 0.0330(7) Uani 1 1 d .
H18A H 0.8564 0.6161 0.3516 0.040 Uiso 1 1 calc R
C19 C 0.7316(3) 0.6009(2) 0.24479(19) 0.0310(7) Uani 1 1 d .
H19A H 0.8046 0.5958 0.2164 0.037 Uiso 1 1 calc R

loop_
_atom_site_aniso_label
_atom_site_aniso_U_11
_atom_site_aniso_U_22
_atom_site_aniso_U_33
_atom_site_aniso_U_23
_atom_site_aniso_U_13
_atom_site_aniso_U_12
La1 0.01575(11) 0.02084(11) 0.01544(11) -0.00105(5) 0.00000(7) 0.00011(5)
Cu1 0.0461(3) 0.0472(3) 0.0164(2) 0.00191(17) -0.00413(17) -0.00254(19)
S1 0.0220(4) 0.0312(4) 0.0529(6) -0.0181(4) 0.0074(4) -0.0057(3)
O1 0.0228(10) 0.0215(10) 0.0318(12) 0.0022(8) 0.0002(9) -0.0016(8)
O2 0.0243(10) 0.0266(10) 0.0413(14) 0.0036(9) 0.0078(10) 0.0041(8)
O3 0.0316(11) 0.0304(12) 0.0420(15) -0.0112(10) -0.0018(10) -0.0035(9)
O4 0.0375(14) 0.0575(17) 0.0503(18) -0.0193(13) 0.0119(12) 0.0045(12)
O5 0.0272(13) 0.0457(15) 0.098(3) -0.0302(16) 0.0049(14) -0.0125(11)
O6 0.0259(11) 0.0414(13) 0.0202(12) -0.0039(8) 0.0041(9) 0.0032(8)
O7 0.0229(11) 0.0567(16) 0.0209(12) -0.0056(9) -0.0016(9) 0.0047(9)
O8 0.0240(10) 0.0367(12) 0.0210(11) -0.0027(9) -0.0044(8) -0.0029(9)
O9 0.0358(13) 0.0548(15) 0.0257(13) -0.0107(11) 0.0077(11) 0.0121(11)
O10 0.0393(14) 0.0545(16) 0.0439(16) -0.0143(13) 0.0080(12) 0.0088(12)
N1 0.0355(14) 0.0369(15) 0.0185(13) -0.0012(10) 0.0009(11) -0.0024(11)
N2 0.0367(14) 0.0322(13) 0.0173(13) -0.0018(10) -0.0024(11) 0.0032(11)
C1 0.0223(13) 0.0235(13) 0.0251(15) -0.0007(11) 0.0045(11) -0.0013(11)
C2 0.0333(16) 0.0276(15) 0.047(2) 0.0084(14) 0.0203(15) 0.0038(13)
C3 0.0325(16) 0.0254(16) 0.060(2) -0.0018(15) 0.0214(17) -0.0030(13)
C4 0.045(2) 0.0333(19) 0.106(4) 0.008(2) 0.042(3) -0.0030(17)
C5 0.079(4) 0.048(3) 0.120(5) 0.036(3) 0.068(4) 0.012(2)
C6 0.085(4) 0.064(3) 0.090(4) 0.049(3) 0.052(3) 0.027(3)
C7 0.048(2) 0.053(2) 0.064(3) 0.027(2) 0.025(2) 0.0150(18)
C8 0.0229(14) 0.0344(15) 0.0152(14) -0.0001(12) 0.0008(11) -0.0033(12)
C9 0.0199(14) 0.0320(15) 0.0159(15) -0.0022(10) 0.0018(11) -0.0003(10)
C10 0.0432(18) 0.0318(16) 0.0183(15) 0.0027(12) -0.0031(13) 0.0017(14)
C11 0.0448(19) 0.0284(15) 0.0231(16) -0.0030(12) -0.0032(14) -0.0005(14)
C12 0.054(2) 0.0342(18) 0.0197(16) 0.0044(13) -0.0020(14) -0.0041(16)
C13 0.050(2) 0.0262(15) 0.0215(17) 0.0006(11) 0.0001(15) -0.0010(13)
C14 0.0242(13) 0.0246(13) 0.0184(14) -0.0024(10) 0.0003(11) -0.0029(11)
C15 0.0230(13) 0.0271(14) 0.0194(14) -0.0015(11) 0.0010(11) 0.0007(11)
C16 0.0219(14) 0.0486(19) 0.0228(16) 0.0001(13) 0.0011(12) 0.0058(13)
C17 0.0330(16) 0.050(2) 0.0215(16) 0.0003(14) 0.0044(13) 0.0081(15)
C18 0.0283(15) 0.0424(18) 0.0243(16) -0.0032(13) -0.0052(12) -0.0025(13)
C19 0.0237(14) 0.0452(18) 0.0234(16) -0.0049(13) 0.0030(12) -0.0011(13)

loop_
_atom_type_symbol
_atom_type_description
_atom_type_scat_dispersion_real
_atom_type_scat_dispersion_imag
_atom_type_scat_source
C C 0.0033 0.0016 'International Tables Vol C Tables 4.2.6.8 and 6.1.1.4'
H H 0.0000 0.0000 'International Tables Vol C Tables 4.2.6.8 and 6.1.1.4'
N N 0.0061 0.0033 'International Tables Vol C Tables 4.2.6.8 and 6.1.1.4'
O O 0.0106 0.0060 'International Tables Vol C Tables 4.2.6.8 and 6.1.1.4'
S S 0.1246 0.1234 'International Tables Vol C Tables 4.2.6.8 and 6.1.1.4'
Cu Cu 0.3201 1.2651 'International Tables Vol C Tables 4.2.6.8 and 6.1.1.4'
La La -0.2871 2.4523 'International Tables Vol C Tables 4.2.6.8 and 6.1.1.4'

loop_
_geom_angle_atom_site_label_1
_geom_angle_atom_site_label_2
_geom_angle_atom_site_label_3
_geom_angle
_geom_angle_site_symmetry_1
_geom_angle_site_symmetry_3
O8 La1 O9 92.68(8) 4_676 2_655
O8 La1 O1 141.61(7) 4_676 3_676
O9 La1 O1 92.29(8) 2_655 3_676
O8 La1 O3 76.26(7) 4_676 3_676
O9 La1 O3 70.79(9) 2_655 3_676
O1 La1 O3 69.61(7) 3_676 3_676
O8 La1 O6 78.99(7) 4_676 .
O9 La1 O6 144.36(8) 2_655 .
O1 La1 O6 75.02(7) 3_676 .
O3 La1 O6 73.57(8) 3_676 .
O8 La1 O7 143.38(8) 4_676 3_676
O9 La1 O7 75.09(8) 2_655 3_676
O1 La1 O7 74.30(7) 3_676 3_676
O3 La1 O7 128.32(8) 3_676 3_676
O6 La1 O7 129.94(8) . 3_676
O8 La1 O10 76.50(8) 4_676 .
O9 La1 O10 71.83(9) 2_655 .
O1 La1 O10 140.62(8) 3_676 .
O3 La1 O10 131.98(9) 3_676 .
O6 La1 O10 136.97(8) . .
O7 La1 O10 66.92(8) 3_676 .
O8 La1 O1 124.37(7) 4_676 .
O9 La1 O1 140.06(7) 2_655 .
O1 La1 O1 68.63(7) 3_676 .
O3 La1 O1 127.56(7) 3_676 .
O6 La1 O1 66.15(7) . .
O7 La1 O1 66.20(8) 3_676 .
O10 La1 O1 100.46(8) . .
O8 La1 O2 81.71(7) 4_676 .
O9 La1 O2 140.11(8) 2_655 .
O1 La1 O2 116.37(6) 3_676 .
O3 La1 O2 143.13(8) 3_676 .
O6 La1 O2 73.45(7) . .
O7 La1 O2 86.15(8) 3_676 .
O10 La1 O2 68.45(8) . .
O1 La1 O2 48.26(6) . .
N2 Cu1 N1 156.68(12) . 2_646
N2 Cu1 O2 110.22(10) . .
N1 Cu1 O2 92.97(10) 2_646 .
O4 S1 O5 113.88(17) . .
O4 S1 O3 113.76(17) . .
O5 S1 O3 110.08(15) . .
O4 S1 C3 104.78(17) . .
O5 S1 C3 105.17(19) . .
O3 S1 C3 108.52(15) . .
C1 O1 La1 149.93(19) . 3_676
C1 O1 La1 94.82(16) . .
La1 O1 La1 111.37(7) 3_676 .
C1 O2 Cu1 134.34(19) . .
C1 O2 La1 94.24(17) . .
Cu1 O2 La1 124.06(9) . .
S1 O3 La1 139.34(14) . 3_676
C8 O6 La1 133.0(2) . .
C8 O7 La1 137.8(2) . 3_676
C14 O8 La1 141.78(19) . 4_575
C14 O9 La1 164.2(2) . 2_645
La1 O10 H10B 111.5 . .
La1 O10 H10C 111.6 . .
H10B O10 H10C 109.4 . .
C11 N1 C12 117.5(3) . .
C11 N1 Cu1 122.0(2) . 2_656
C12 N1 Cu1 120.4(2) . 2_656
C18 N2 C17 117.7(3) . .
C18 N2 Cu1 119.9(2) . .
C17 N2 Cu1 122.3(2) . .
O2 C1 O1 121.4(3) . .
O2 C1 C2 120.5(3) . .
O1 C1 C2 117.8(3) . .
C7 C2 C3 120.1(3) . .
C7 C2 C1 116.7(3) . .
C3 C2 C1 123.1(3) . .
C4 C3 C2 119.8(4) . .
C4 C3 S1 118.1(3) . .
C2 C3 S1 121.9(3) . .
C5 C4 C3 119.6(4) . .
C5 C4 H4A 120.2 . .
C3 C4 H4A 120.2 . .
C4 C5 C6 121.2(4) . .
C4 C5 H5A 119.4 . .
C6 C5 H5A 119.4 . .
C7 C6 C5 119.1(5) . .
C7 C6 H6A 120.5 . .
C5 C6 H6A 120.5 . .
C2 C7 C6 120.2(4) . .
C2 C7 H7A 119.9 . .
C6 C7 H7A 119.9 . .
O6 C8 O7 127.8(3) . .
O6 C8 C9 116.4(3) . .
O7 C8 C9 115.8(3) . .
C13 C9 C10 117.9(3) . .
C13 C9 C8 121.6(3) . .
C10 C9 C8 120.5(3) . .
C11 C10 C9 119.8(3) . .
C11 C10 H10A 120.1 . .
C9 C10 H10A 120.1 . .
N1 C11 C10 122.3(3) . .
N1 C11 H11A 118.9 . .
C10 C11 H11A 118.9 . .
N1 C12 C13 123.4(3) . .
N1 C12 H12A 118.3 . .
C13 C12 H12A 118.3 . .
C12 C13 C9 119.1(3) . .
C12 C13 H13A 120.4 . .
C9 C13 H13A 120.4 . .
O9 C14 O8 126.1(3) . .
O9 C14 C15 116.8(3) . .
O8 C14 C15 117.1(3) . .
C16 C15 C19 118.5(3) . .
C16 C15 C14 121.5(3) . .
C19 C15 C14 120.0(3) . .
C15 C16 C17 119.1(3) . .
C15 C16 H16A 120.5 . .
C17 C16 H16A 120.5 . .
N2 C17 C16 122.7(3) . .
N2 C17 H17A 118.6 . .
C16 C17 H17A 118.6 . .
N2 C18 C19 123.0(3) . .
N2 C18 H18A 118.5 . .
C19 C18 H18A 118.5 . .
C18 C19 C15 119.0(3) . .
C18 C19 H19A 120.5 . .
C15 C19 H19A 120.5 . .

loop_
_geom_bond_atom_site_label_1
_geom_bond_atom_site_label_2
_geom_bond_distance
_geom_bond_site_symmetry_2
La1 O8 2.435(2) 4_676
La1 O9 2.448(2) 2_655
La1 O1 2.472(2) 3_676
La1 O3 2.535(2) 3_676
La1 O6 2.539(2) .
La1 O7 2.540(2) 3_676
La1 O10 2.586(2) .
La1 O1 2.675(2) .
La1 O2 2.692(2) .
Cu1 N2 1.904(3) .
Cu1 N1 1.911(3) 2_646
Cu1 O2 2.354(2) .
S1 O4 1.440(3) .
S1 O5 1.457(2) .
S1 O3 1.458(2) .
S1 C3 1.795(4) .
O1 C1 1.262(3) .
O1 La1 2.472(2) 3_676
O2 C1 1.254(4) .
O3 La1 2.535(2) 3_676
O6 C8 1.251(4) .
O7 C8 1.260(4) .
O7 La1 2.540(2) 3_676
O8 C14 1.261(3) .
O8 La1 2.4346(19) 4_575
O9 C14 1.232(4) .
O9 La1 2.448(2) 2_645
O10 H10B 0.8501 .
O10 H10C 0.8501 .
N1 C11 1.339(4) .
N1 C12 1.340(4) .
N1 Cu1 1.911(3) 2_656
N2 C18 1.343(4) .
N2 C17 1.347(4) .
C1 C2 1.507(4) .
C2 C7 1.387(5) .
C2 C3 1.395(5) .
C3 C4 1.389(5) .
C4 C5 1.381(8) .
C4 H4A 0.9300 .
C5 C6 1.390(8) .
C5 H5A 0.9300 .
C6 C7 1.390(6) .
C6 H6A 0.9300 .
C7 H7A 0.9300 .
C8 C9 1.505(4) .
C9 C13 1.377(4) .
C9 C10 1.387(4) .
C10 C11 1.382(4) .
C10 H10A 0.9300 .
C11 H11A 0.9300 .
C12 C13 1.376(5) .
C12 H12A 0.9300 .
C13 H13A 0.9300 .
C14 C15 1.511(4) .
C15 C16 1.380(4) .
C15 C19 1.394(4) .
C16 C17 1.386(4) .
C16 H16A 0.9300 .
C17 H17A 0.9300 .
C18 C19 1.378(4) .
C18 H18A 0.9300 .
C19 H19A 0.9300 .

loop_
_geom_hbond_atom_site_label_D
_geom_hbond_atom_site_label_H
_geom_hbond_atom_site_label_A
_geom_hbond_distance_DH
_geom_hbond_distance_HA
_geom_hbond_distance_DA
_geom_hbond_angle_DHA
_geom_hbond_site_symmetry_A
O10 H10B O5 0.85 2.09 2.741(4) 133.0 1_655

loop_
_geom_torsion_atom_site_label_1
_geom_torsion_atom_site_label_2
_geom_torsion_atom_site_label_3
_geom_torsion_atom_site_label_4
_geom_torsion
_geom_torsion_site_symmetry_1
_geom_torsion_site_symmetry_4
O8 La1 O1 C1 -26.2(2) 4_676 .
O9 La1 O1 C1 128.67(19) 2_655 .
O1 La1 O1 C1 -164.9(2) 3_676 .
O3 La1 O1 C1 -125.54(18) 3_676 .
O6 La1 O1 C1 -82.43(18) . .
O7 La1 O1 C1 113.41(19) 3_676 .
O10 La1 O1 C1 54.55(19) . .
O2 La1 O1 C1 6.25(17) . .
O8 La1 O1 La1 138.77(8) 4_676 3_676
O9 La1 O1 La1 -66.40(15) 2_655 3_676
O1 La1 O1 La1 0.0 3_676 3_676
O3 La1 O1 La1 39.39(13) 3_676 3_676
O6 La1 O1 La1 82.50(9) . 3_676
O7 La1 O1 La1 -81.66(9) 3_676 3_676
O10 La1 O1 La1 -140.52(10) . 3_676
O2 La1 O1 La1 171.18(14) . 3_676
N2 Cu1 O2 C1 66.4(3) . .
N1 Cu1 O2 C1 -111.1(3) 2_646 .
N2 Cu1 O2 La1 -75.35(14) . .
N1 Cu1 O2 La1 107.17(13) 2_646 .
O8 La1 O2 C1 147.2(2) 4_676 .
O9 La1 O2 C1 -128.62(19) 2_655 .
O1 La1 O2 C1 2.9(2) 3_676 .
O3 La1 O2 C1 93.6(2) 3_676 .
O6 La1 O2 C1 66.25(19) . .
O7 La1 O2 C1 -67.48(19) 3_676 .
O10 La1 O2 C1 -134.2(2) . .
O1 La1 O2 C1 -6.29(17) . .
O8 La1 O2 Cu1 -59.20(11) 4_676 .
O9 La1 O2 Cu1 25.02(18) 2_655 .
O1 La1 O2 Cu1 156.53(10) 3_676 .
O3 La1 O2 Cu1 -112.74(14) 3_676 .
O6 La1 O2 Cu1 -140.11(12) . .
O7 La1 O2 Cu1 86.16(12) 3_676 .
O10 La1 O2 Cu1 19.49(11) . .
O1 La1 O2 Cu1 147.36(16) . .
O4 S1 O3 La1 -78.3(3) . 3_676
O5 S1 O3 La1 152.5(2) . 3_676
C3 S1 O3 La1 37.9(3) . 3_676
O8 La1 O6 C8 155.7(3) 4_676 .
O9 La1 O6 C8 76.6(3) 2_655 .
O1 La1 O6 C8 4.2(3) 3_676 .
O3 La1 O6 C8 76.9(3) 3_676 .
O7 La1 O6 C8 -49.7(3) 3_676 .
O10 La1 O6 C8 -148.2(2) . .
O1 La1 O6 C8 -68.7(3) . .
O2 La1 O6 C8 -119.8(3) . .
N1 Cu1 N2 C18 -64.9(4) 2_646 .
O2 Cu1 N2 C18 121.5(2) . .
N1 Cu1 N2 C17 114.2(4) 2_646 .
O2 Cu1 N2 C17 -59.4(3) . .
Cu1 O2 C1 O1 -137.3(2) . .
La1 O2 C1 O1 11.7(3) . .
Cu1 O2 C1 C2 48.8(4) . .
La1 O2 C1 C2 -162.1(3) . .
La1 O1 C1 O2 -162.9(3) 3_676 .
La1 O1 C1 O2 -11.8(3) . .
La1 O1 C1 C2 11.1(6) 3_676 .
La1 O1 C1 C2 162.2(3) . .
O2 C1 C2 C7 46.6(5) . .
O1 C1 C2 C7 -127.5(4) . .
O2 C1 C2 C3 -137.7(3) . .
O1 C1 C2 C3 48.2(5) . .
C7 C2 C3 C4 1.3(6) . .
C1 C2 C3 C4 -174.2(3) . .
C7 C2 C3 S1 -173.9(3) . .
C1 C2 C3 S1 10.6(5) . .
O4 S1 C3 C4 -130.7(3) . .
O5 S1 C3 C4 -10.4(3) . .
O3 S1 C3 C4 107.4(3) . .
O4 S1 C3 C2 44.6(3) . .
O5 S1 C3 C2 164.9(3) . .
O3 S1 C3 C2 -77.3(3) . .
C2 C3 C4 C5 0.1(6) . .
S1 C3 C4 C5 175.5(4) . .
C3 C4 C5 C6 -1.0(8) . .
C4 C5 C6 C7 0.4(8) . .
C3 C2 C7 C6 -1.9(7) . .
C1 C2 C7 C6 173.9(4) . .
C5 C6 C7 C2 1.0(8) . .
La1 O6 C8 O7 38.5(5) . .
La1 O6 C8 C9 -141.2(2) . .
La1 O7 C8 O6 -3.9(6) 3_676 .
La1 O7 C8 C9 175.8(2) 3_676 .
O6 C8 C9 C13 -57.3(4) . .
O7 C8 C9 C13 123.0(4) . .
O6 C8 C9 C10 122.6(3) . .
O7 C8 C9 C10 -57.2(4) . .
C13 C9 C10 C11 2.0(5) . .
C8 C9 C10 C11 -177.9(3) . .
C12 N1 C11 C10 -0.4(5) . .
Cu1 N1 C11 C10 175.0(3) 2_656 .
C9 C10 C11 N1 -1.7(6) . .
C11 N1 C12 C13 2.3(6) . .
Cu1 N1 C12 C13 -173.2(3) 2_656 .
N1 C12 C13 C9 -2.0(6) . .
C10 C9 C13 C12 -0.2(5) . .
C8 C9 C13 C12 179.6(3) . .
La1 O9 C14 O8 -38.0(11) 2_645 .
La1 O9 C14 C15 142.6(7) 2_645 .
La1 O8 C14 O9 61.7(5) 4_575 .
La1 O8 C14 C15 -118.9(3) 4_575 .
O9 C14 C15 C16 -160.7(3) . .
O8 C14 C15 C16 19.8(4) . .
O9 C14 C15 C19 18.4(4) . .
O8 C14 C15 C19 -161.1(3) . .
C19 C15 C16 C17 0.4(5) . .
C14 C15 C16 C17 179.5(3) . .
C18 N2 C17 C16 -0.5(5) . .
Cu1 N2 C17 C16 -179.6(3) . .
C15 C16 C17 N2 0.2(5) . .
C17 N2 C18 C19 0.3(5) . .
Cu1 N2 C18 C19 179.4(3) . .
N2 C18 C19 C15 0.3(5) . .
C16 C15 C19 C18 -0.6(5) . .
C14 C15 C19 C18 -179.8(3) . .
